data_4115100
loop_
_publ_author_name
'Cheng Wang'
'Xianhui Bu'
'Nanfeng Zheng'
'Pingyun Feng'

_publ_section_title
;
 Nanocluster with One Missing Core Atom: A Three-Dimensional Hybrid
 Superlattice Built from Dual-Sized Supertetrahedral Clusters
;
_journal_name_full 'Journal of the American Chemical Society'
_journal_page_first 10268
_journal_page_last 10269
_journal_paper_doi 10.1021/ja020735z
_journal_volume 124
_journal_year 2002
_chemical_formula_sum 'In44 S72'
_chemical_formula_weight 7360.40
_chemical_name_common UCR-15
_chemical_name_systematic
; 
 ? 
;
_space_group_IT_number 88
_symmetry_cell_setting tetragonal
_symmetry_space_group_name_Hall '-I 4ad'
_symmetry_space_group_name_H-M 'I 41/a :2'
_atom_sites_solution_hydrogens geom
_atom_sites_solution_primary direct
_atom_sites_solution_secondary difmap
_audit_creation_method SHELXL-97
_cell_angle_alpha 90.00
_cell_angle_beta 90.00
_cell_angle_gamma 90.00
_cell_formula_units_Z 4
_cell_length_a 24.597(6)
_cell_length_b 24.597(6)
_cell_length_c 44.088(15)
_cell_measurement_temperature 293(2)
_cell_volume 26674(13)
_computing_cell_refinement 'Bruker SMART'
_computing_data_collection 'Bruker SMART'
_computing_data_reduction 'Bruker SHELXTL'
_computing_molecular_graphics 'Bruker SHELXTL'
_computing_publication_material 'Bruker SHELXTL'
_computing_structure_refinement 'SHELXL-97 (Sheldrick, 1997)'
_computing_structure_solution 'SHELXS-97 (Sheldrick, 1990)'
_diffrn_ambient_temperature 293(2)
_diffrn_measured_fraction_theta_full 1.000
_diffrn_measured_fraction_theta_max 1.000
_diffrn_measurement_device_type 'CCD area detector'
_diffrn_measurement_method 'phi and omega scans'
_diffrn_radiation_monochromator graphite
_diffrn_radiation_source 'fine-focus sealed tube'
_diffrn_radiation_type MoK\a
_diffrn_radiation_wavelength 0.71073
_diffrn_reflns_av_R_equivalents 0.2197
_diffrn_reflns_av_sigmaI/netI 0.1496
_diffrn_reflns_limit_h_max 23
_diffrn_reflns_limit_h_min -23
_diffrn_reflns_limit_k_max 23
_diffrn_reflns_limit_k_min -22
_diffrn_reflns_limit_l_max 36
_diffrn_reflns_limit_l_min -42
_diffrn_reflns_number 42057
_diffrn_reflns_theta_full 20.00
_diffrn_reflns_theta_max 20.00
_diffrn_reflns_theta_min 1.61
_exptl_absorpt_coefficient_mu 4.289
_exptl_absorpt_correction_type none
_exptl_crystal_density_diffrn 1.833
_exptl_crystal_F_000 13232
_refine_diff_density_max 1.105
_refine_diff_density_min -0.802
_refine_diff_density_rms 0.200
_refine_ls_extinction_method none
_refine_ls_goodness_of_fit_ref 1.062
_refine_ls_hydrogen_treatment mixed
_refine_ls_matrix_type full
_refine_ls_number_parameters 265
_refine_ls_number_reflns 6221
_refine_ls_number_restraints 0
_refine_ls_restrained_S_all 1.062
_refine_ls_R_factor_all 0.1887
_refine_ls_R_factor_gt 0.0769
_refine_ls_shift/su_max 0.050
_refine_ls_shift/su_mean 0.009
_refine_ls_structure_factor_coef Fsqd
_refine_ls_weighting_details 'calc w=1/[\s^2^(Fo^2^)+(0.1000P)^2^+0.0000P] where P=(Fo^2^+2Fc^2^)/3'
_refine_ls_weighting_scheme calc
_refine_ls_wR_factor_gt 0.2082
_refine_ls_wR_factor_ref 0.2517
_reflns_number_gt 2616
_reflns_number_total 6221
_reflns_threshold_expression >2sigma(I)
_cod_data_source_file ja020735z.cif
_cod_data_source_block datam
_cod_original_sg_symbol_H-M 'I 41/a'
_cod_database_code 4115100

loop_
_symmetry_equiv_pos_as_xyz
'x, y, z'
'-x+1/2, -y, z+1/2'
'-y+3/4, x+1/4, z+1/4'
'y+3/4, -x+3/4, z+3/4'
'x+1/2, y+1/2, z+1/2'
'-x+1, -y+1/2, z+1'
'-y+5/4, x+3/4, z+3/4'
'y+5/4, -x+5/4, z+5/4'
'-x, -y, -z'
'x-1/2, y, -z-1/2'
'y-3/4, -x-1/4, -z-1/4'
'-y-3/4, x-3/4, -z-3/4'
'-x+1/2, -y+1/2, -z+1/2'
'x, y+1/2, -z'
'y-1/4, -x+1/4, -z+1/4'
'-y-1/4, x-1/4, -z-1/4'

loop_
_atom_site_label
_atom_site_type_symbol
_atom_site_fract_x
_atom_site_fract_y
_atom_site_fract_z
_atom_site_U_iso_or_equiv
_atom_site_adp_type
_atom_site_occupancy
_atom_site_symmetry_multiplicity
_atom_site_calc_flag
_atom_site_refinement_flags
In1 In 0.35630(11) 0.32025(11) 0.87536(6) 0.044(9) Uani 1 1 d .
In2 In 0.5000 0.2500 0.74749(8) 0.041(9) Uani 1 2 d S
In3 In 0.28276(10) 0.17641(11) 0.87521(6) 0.041(9) Uani 1 1 d .
In4 In 0.39311(11) 0.21267(11) 0.81259(6) 0.042(9) Uani 1 1 d .
In5 In 0.46431(10) 0.35670(11) 0.81219(7) 0.043(9) Uani 1 1 d .
In6 In 0.31709(11) 0.43098(11) 0.93798(6) 0.043(9) Uani 1 1 d .
In7 In 0.57113(11) 0.39439(11) 0.74687(6) 0.045(9) Uani 1 1 d .
In8 In 0.0000 0.2500 1.06009(8) 0.050(9) Uani 1 2 d S
In9 In 0.24452(11) 0.28281(11) 0.93837(6) 0.046(9) Uani 1 1 d .
In10 In 0.21491(12) 0.39059(11) 1.00005(6) 0.050(9) Uani 1 1 d .
In11 In -0.01105(11) 0.36661(11) 1.12475(7) 0.049(9) Uani 1 1 d .
In12 In 0.10016(12) 0.37046(12) 1.06209(7) 0.054(9) Uani 1 1 d .
S301 S 0.3147(4) 0.2509(4) 0.8414(2) 0.039(9) Uani 1 1 d .
S302 S 0.3869(4) 0.3954(4) 0.8420(2) 0.042(9) Uani 1 1 d .
S303 S 0.2784(4) 0.3574(4) 0.9050(2) 0.043(9) Uani 1 1 d .
S304 S 0.4953(4) 0.4315(4) 0.7782(2) 0.049(9) Uani 1 1 d .
S305 S 0.4242(4) 0.2874(4) 0.7782(2) 0.041(9) Uani 1 1 d .
S306 S 0.4340(4) 0.2821(4) 0.9039(2) 0.040(9) Uani 1 1 d .
S307 S 0.3537(4) 0.1424(4) 0.7782(2) 0.041(9) Uani 1 1 d .
S308 S -0.0631(4) 0.3027(4) 1.0925(2) 0.049(9) Uani 1 1 d .
S201 S 0.2464(4) 0.1050(4) 0.8430(2) 0.056(9) Uani 1 1 d .
S202 S 0.5341(4) 0.3223(4) 0.7152(2) 0.050(9) Uani 1 1 d .
S203 S 0.2092(4) 0.2094(4) 0.9069(2) 0.046(9) Uani 1 1 d .
S204 S 0.1740(4) 0.3163(5) 0.9707(3) 0.064(10) Uani 1 1 d .
S205 S 0.1462(5) 0.4371(4) 1.0306(3) 0.061(9) Uani 1 1 d .
S206 S 0.2443(4) 0.4667(4) 0.9682(2) 0.057(9) Uani 1 1 d .
S207 S 0.6059(4) 0.4659(5) 0.7154(2) 0.059(9) Uani 1 1 d .
S208 S 0.0404(5) 0.4279(4) 1.0930(3) 0.066(10) Uani 1 1 d .
S209 S -0.0717(5) 0.4177(4) 1.1573(3) 0.066(10) Uani 1 1 d .
S210 S 0.0518(5) 0.3082(5) 1.0276(3) 0.073(10) Uani 1 1 d .

loop_
_atom_site_aniso_label
_atom_site_aniso_U_11
_atom_site_aniso_U_22
_atom_site_aniso_U_33
_atom_site_aniso_U_23
_atom_site_aniso_U_13
_atom_site_aniso_U_12
In1 0.046(9) 0.043(9) 0.042(9) -0.0007(16) 0.0052(17) -0.0028(14)
In2 0.041(9) 0.046(9) 0.036(9) 0.000 0.000 -0.001(2)
In3 0.037(9) 0.043(9) 0.043(9) -0.0071(15) 0.0047(15) -0.0026(14)
In4 0.041(9) 0.045(9) 0.041(9) -0.0027(16) 0.0022(15) 0.0017(15)
In5 0.038(9) 0.044(9) 0.046(9) 0.0022(15) 0.0055(16) -0.0020(15)
In6 0.046(9) 0.038(9) 0.047(9) -0.0021(15) 0.0140(15) 0.0008(15)
In7 0.045(9) 0.050(9) 0.040(9) 0.0080(16) 0.0046(16) -0.0009(15)
In8 0.054(9) 0.047(9) 0.050(9) 0.000 0.000 -0.011(2)
In9 0.043(9) 0.045(9) 0.051(9) -0.0073(16) 0.0146(16) -0.0013(15)
In10 0.053(9) 0.045(9) 0.053(9) -0.0052(16) 0.0196(16) 0.0013(15)
In11 0.054(9) 0.045(9) 0.048(9) -0.0034(15) 0.0073(17) 0.0003(16)
In12 0.057(9) 0.049(9) 0.055(9) 0.0075(17) 0.0135(17) -0.0018(16)
S301 0.039(11) 0.036(11) 0.043(11) -0.009(5) 0.001(5) 0.000(5)
S302 0.041(11) 0.049(11) 0.035(11) -0.005(5) 0.016(5) -0.005(5)
S303 0.042(11) 0.037(11) 0.051(11) -0.004(5) 0.004(6) -0.002(5)
S304 0.045(11) 0.055(12) 0.047(11) 0.009(6) 0.009(6) 0.008(6)
S305 0.038(11) 0.045(11) 0.039(11) 0.006(5) 0.005(5) -0.001(5)
S306 0.052(12) 0.036(11) 0.033(11) 0.008(5) 0.000(5) -0.002(6)
S307 0.042(11) 0.043(11) 0.037(11) -0.009(5) -0.003(5) 0.000(5)
S308 0.048(11) 0.049(11) 0.049(11) -0.004(6) -0.001(6) -0.006(6)
S201 0.033(11) 0.067(12) 0.067(12) -0.021(6) 0.005(6) -0.003(6)
S202 0.064(12) 0.049(11) 0.038(11) 0.004(6) -0.001(6) -0.003(6)
S203 0.038(11) 0.052(11) 0.050(11) -0.023(6) 0.012(5) -0.004(6)
S204 0.045(12) 0.067(12) 0.080(13) -0.031(7) 0.022(6) -0.002(6)
S205 0.065(12) 0.048(12) 0.071(12) -0.009(6) 0.035(7) 0.001(6)
S206 0.059(12) 0.057(12) 0.055(12) 0.007(6) 0.028(6) 0.008(6)
S207 0.056(12) 0.069(12) 0.052(12) 0.018(6) 0.004(6) -0.018(6)
S208 0.072(12) 0.039(11) 0.085(13) 0.000(7) 0.030(7) -0.006(6)
S209 0.074(13) 0.048(12) 0.076(13) -0.011(6) 0.030(7) -0.005(7)
S210 0.095(13) 0.076(13) 0.047(12) 0.004(7) 0.011(7) -0.037(7)

loop_
_atom_type_symbol
_atom_type_description
_atom_type_scat_dispersion_real
_atom_type_scat_dispersion_imag
_atom_type_scat_source
S S 0.1246 0.1234 'International Tables Vol C Tables 4.2.6.8 and 6.1.1.4'
In In -0.7276 1.3100 'International Tables Vol C Tables 4.2.6.8 and 6.1.1.4'

loop_
_geom_angle_atom_site_label_1
_geom_angle_atom_site_label_2
_geom_angle_atom_site_label_3
_geom_angle
_geom_angle_site_symmetry_1
_geom_angle_site_symmetry_3
S306 In1 S302 110.5(3) . .
S306 In1 S301 111.3(3) . .
S302 In1 S301 106.2(3) . .
S306 In1 S303 117.8(3) . .
S302 In1 S303 105.8(3) . .
S301 In1 S303 104.5(3) . .
S202 In2 S202 108.2(5) 6_554 .
S202 In2 S305 109.4(4) 6_554 .
S202 In2 S305 107.9(3) . .
S202 In2 S305 107.9(3) 6_554 6_554
S202 In2 S305 109.4(4) . 6_554
S305 In2 S305 113.8(5) . 6_554
S203 In3 S201 107.7(3) . .
S203 In3 S302 109.1(3) . 16_657
S201 In3 S302 108.6(4) . 16_657
S203 In3 S301 109.5(3) . .
S201 In3 S301 107.4(4) . .
S302 In3 S301 114.3(3) 16_657 .
S306 In4 S301 112.3(3) 16_657 .
S306 In4 S307 117.1(3) 16_657 .
S301 In4 S307 105.7(3) . .
S306 In4 S305 110.2(4) 16_657 .
S301 In4 S305 105.5(3) . .
S307 In4 S305 105.1(4) . .
S306 In5 S305 111.1(4) 11_667 .
S306 In5 S304 117.4(4) 11_667 .
S305 In5 S304 105.5(4) . .
S306 In5 S302 110.6(4) 11_667 .
S305 In5 S302 106.0(3) . .
S304 In5 S302 105.5(3) . .
S206 In6 S201 109.2(4) . 11_667
S206 In6 S303 107.6(4) . .
S201 In6 S303 110.5(4) 11_667 .
S206 In6 S307 110.1(4) . 11_667
S201 In6 S307 107.4(4) 11_667 11_667
S303 In6 S307 112.1(3) . 11_667
S207 In7 S202 109.6(4) . .
S207 In7 S307 108.9(4) . 6_554
S202 In7 S307 109.5(4) . 6_554
S207 In7 S304 108.6(4) . .
S202 In7 S304 107.7(4) . .
S307 In7 S304 112.5(3) 6_554 .
S210 In8 S210 106.4(6) 6_454 .
S210 In8 S308 109.0(4) 6_454 .
S210 In8 S308 111.5(4) . .
S210 In8 S308 111.5(4) 6_454 6_454
S210 In8 S308 109.0(4) . 6_454
S308 In8 S308 109.5(5) . 6_454
S204 In9 S203 109.6(4) . .
S204 In9 S303 109.9(4) . .
S203 In9 S303 109.1(3) . .
S204 In9 S304 107.5(4) . 16_657
S203 In9 S304 108.6(4) . 16_657
S303 In9 S304 111.9(3) . 16_657
S207 In10 S205 107.6(4) 16_657 .
S207 In10 S206 114.8(4) 16_657 .
S205 In10 S206 99.4(4) . .
S207 In10 S204 110.7(4) 16_657 .
S205 In10 S204 110.8(4) . .
S206 In10 S204 112.8(4) . .
S208 In11 S209 110.1(4) . .
S208 In11 S308 109.5(4) . .
S209 In11 S308 110.5(4) . .
S208 In11 S308 109.5(4) . 15_557
S209 In11 S308 108.5(4) . 15_557
S308 In11 S308 108.7(5) . 15_557
S205 In12 S208 102.0(4) . .
S205 In12 S209 109.2(4) . 15_557
S208 In12 S209 112.4(4) . 15_557
S205 In12 S210 107.0(4) . .
S208 In12 S210 114.3(4) . .
S209 In12 S210 111.3(5) 15_557 .
In3 S301 In1 105.9(4) . .
In3 S301 In4 105.8(4) . .
In1 S301 In4 104.3(4) . .
In1 S302 In3 107.6(4) . 11_667
In1 S302 In5 105.0(4) . .
In3 S302 In5 106.2(4) 11_667 .
In9 S303 In1 107.3(4) . .
In9 S303 In6 108.4(4) . .
In1 S303 In6 106.0(4) . .
In5 S304 In7 106.9(4) . .
In5 S304 In9 107.1(4) . 11_667
In7 S304 In9 108.3(4) . 11_667
In5 S305 In2 106.7(4) . .
In5 S305 In4 105.2(4) . .
In2 S305 In4 106.7(4) . .
In5 S306 In4 104.9(4) 16_657 11_667
In5 S306 In1 104.7(4) 16_657 .
In4 S306 In1 104.1(4) 11_667 .
In7 S307 In4 107.6(4) 6_554 .
In7 S307 In6 108.3(4) 6_554 16_657
In4 S307 In6 106.3(4) . 16_657
In11 S308 In8 109.8(4) . .
In11 S308 In11 109.8(4) . 12_668
In8 S308 In11 109.5(4) . 12_668
In3 S201 In6 109.6(4) . 16_657
In2 S202 In7 109.0(4) . .
In3 S203 In9 108.0(4) . .
In9 S204 In10 105.8(4) . .
In12 S205 In10 108.7(4) . .
In6 S206 In10 105.1(4) . .
In7 S207 In10 106.0(4) . 11_667
In11 S208 In12 106.1(4) . .
In11 S209 In12 106.0(4) . 12_668
In8 S210 In12 105.0(4) . .

loop_
_geom_bond_atom_site_label_1
_geom_bond_atom_site_label_2
_geom_bond_distance
_geom_bond_site_symmetry_2
In1 S306 2.471(11) .
In1 S302 2.480(10) .
In1 S301 2.490(10) .
In1 S303 2.494(10) .
In2 S202 2.429(10) 6_554
In2 S202 2.429(10) .
In2 S305 2.482(10) .
In2 S305 2.482(10) 6_554
In3 S203 2.426(10) .
In3 S201 2.429(11) .
In3 S302 2.483(10) 16_657
In3 S301 2.489(10) .
In4 S306 2.464(10) 16_657
In4 S301 2.493(10) .
In4 S307 2.496(10) .
In4 S305 2.502(10) .
In5 S306 2.454(10) 11_667
In5 S305 2.473(11) .
In5 S304 2.493(11) .
In5 S302 2.500(10) .
In6 S206 2.397(10) .
In6 S201 2.434(10) 11_667
In6 S303 2.509(10) .
In6 S307 2.527(10) 11_667
In7 S207 2.396(11) .
In7 S202 2.434(11) .
In7 S307 2.478(10) 6_554
In7 S304 2.495(10) .
In8 S210 2.393(11) 6_454
In8 S210 2.393(11) .
In8 S308 2.477(11) .
In8 S308 2.477(11) 6_454
In9 S204 2.393(10) .
In9 S203 2.438(10) .
In9 S303 2.494(10) .
In9 S304 2.517(11) 16_657
In10 S207 2.438(12) 16_657
In10 S205 2.445(10) .
In10 S206 2.450(11) .
In10 S204 2.455(11) .
In11 S208 2.416(11) .
In11 S209 2.421(11) .
In11 S308 2.476(11) .
In11 S308 2.504(11) 15_557
In12 S205 2.429(11) .
In12 S208 2.451(11) .
In12 S209 2.453(11) 15_557
In12 S210 2.465(12) .
S302 In3 2.483(10) 11_667
S304 In9 2.517(11) 11_667
S306 In5 2.454(10) 16_657
S306 In4 2.464(10) 11_667
S307 In7 2.478(10) 6_554
S307 In6 2.527(10) 16_657
S308 In11 2.504(11) 12_668
S201 In6 2.434(10) 16_657
S207 In10 2.438(12) 11_667
S209 In12 2.453(11) 12_668
